data_7230974
loop_
_publ_author_name
'Sun, Jing'
'Zhang, Yu'
'Yan, Chao-Guo'

_publ_section_title
;
 Tandem four-component reaction for efficient synthesis of
 dihydrothiophene with substituted amino acid ethyl esters
;
_journal_issue 40
_journal_name_full 'RSC Advances'
_journal_page_first 22498
_journal_paper_doi 10.1039/C8RA03605E
_journal_volume 8
_journal_year 2018
_chemical_absolute_configuration ad
_chemical_formula_moiety 'C25 H26 N4 O5 S'
_chemical_formula_sum 'C25 H26 N4 O5 S'
_chemical_formula_weight 494.56
_space_group_crystal_system monoclinic
_space_group_IT_number 4
_space_group_name_Hall 'P 2yb'
_space_group_name_H-M_alt 'P 1 21 1'
_symmetry_space_group_name_Hall 'P 2yb'
_symmetry_space_group_name_H-M 'P 1 21 1'
_atom_sites_solution_hydrogens geom
_audit_creation_method SHELXL-2014/7
_audit_update_record
;
2018-02-14 deposited with the CCDC.
2018-06-13 downloaded from the CCDC.
;
_cell_angle_alpha 90
_cell_angle_beta 100.377(7)
_cell_angle_gamma 90
_cell_formula_units_Z 4
_cell_length_a 8.4154(17)
_cell_length_b 34.970(7)
_cell_length_c 8.6188(18)
_cell_measurement_reflns_used 9911
_cell_measurement_temperature 293(2)
_cell_measurement_theta_max 25.26
_cell_measurement_theta_min 2.40
_cell_volume 2494.9(9)
_computing_structure_refinement 'SHELXL-2014/7 (Sheldrick, 2014)'
_diffrn_ambient_temperature 293(2)
_diffrn_measured_fraction_theta_full 0.996
_diffrn_measured_fraction_theta_max 0.991
_diffrn_measurement_device_type 'CCD area detector'
_diffrn_measurement_method 'phi and omega scans'
_diffrn_radiation_source 'fine-focus sealed tube'
_diffrn_radiation_type MoK\a
_diffrn_radiation_wavelength 0.71073
_diffrn_reflns_av_R_equivalents 0.0388
_diffrn_reflns_av_unetI/netI 0.0549
_diffrn_reflns_Laue_measured_fraction_full 0.996
_diffrn_reflns_Laue_measured_fraction_max 0.991
_diffrn_reflns_limit_h_max 10
_diffrn_reflns_limit_h_min -10
_diffrn_reflns_limit_k_max 37
_diffrn_reflns_limit_k_min -45
_diffrn_reflns_limit_l_max 11
_diffrn_reflns_limit_l_min -10
_diffrn_reflns_number 25800
_diffrn_reflns_point_group_measured_fraction_full 0.875
_diffrn_reflns_point_group_measured_fraction_max 0.822
_diffrn_reflns_theta_full 25.242
_diffrn_reflns_theta_max 27.550
_diffrn_reflns_theta_min 2.330
_exptl_absorpt_coefficient_mu 0.173
_exptl_absorpt_correction_T_max 0.966
_exptl_absorpt_correction_T_min 0.956
_exptl_absorpt_correction_type multi-scan
_exptl_absorpt_process_details sadabs
_exptl_crystal_colour 'light yellow'
_exptl_crystal_density_diffrn 1.317
_exptl_crystal_description block
_exptl_crystal_F_000 1040
_exptl_crystal_size_max 0.260
_exptl_crystal_size_mid 0.240
_exptl_crystal_size_min 0.200
_refine_diff_density_max 0.206
_refine_diff_density_min -0.221
_refine_diff_density_rms 0.043
_refine_ls_abs_structure_details
;
 Flack x determined using 2444 quotients [(I+)-(I-)]/[(I+)+(I-)]
 (Parsons, Flack and Wagner, Acta Cryst. B69 (2013) 249-259).
;
_refine_ls_abs_structure_Flack -0.02(3)
_refine_ls_extinction_method none
_refine_ls_goodness_of_fit_ref 1.024
_refine_ls_hydrogen_treatment constr
_refine_ls_matrix_type full
_refine_ls_number_parameters 635
_refine_ls_number_reflns 9462
_refine_ls_number_restraints 1
_refine_ls_restrained_S_all 1.024
_refine_ls_R_factor_all 0.0749
_refine_ls_R_factor_gt 0.0465
_refine_ls_shift/su_max 0.001
_refine_ls_shift/su_mean 0.000
_refine_ls_structure_factor_coef Fsqd
_refine_ls_weighting_details 'w=1/[\s^2^(Fo^2^)+(0.0501P)^2^+0.1202P] where P=(Fo^2^+2Fc^2^)/3'
_refine_ls_weighting_scheme calc
_refine_ls_wR_factor_gt 0.0912
_refine_ls_wR_factor_ref 0.1005
_reflns_Friedel_coverage 0.633
_reflns_Friedel_fraction_full 0.750
_reflns_Friedel_fraction_max 0.648
_reflns_number_gt 7071
_reflns_number_total 9462
_reflns_threshold_expression 'I > 2\s(I)'
_cod_data_source_file c8ra03605e2.cif
_cod_data_source_block 2b
_cod_database_code 7230974
_shelx_shelxl_version_number 2014/7
_shelx_space_group_comment
;
The symmetry employed for this shelxl refinement is uniquely defined
by the following loop, which should always be used as a source of
symmetry information in preference to the above space-group names.
They are only intended as comments.
;
_shelx_estimated_absorpt_t_min 0.956
_shelx_estimated_absorpt_t_max 0.966

loop_
_space_group_symop_operation_xyz
'x, y, z'
'-x, y+1/2, -z'

loop_
_atom_site_label
_atom_site_type_symbol
_atom_site_fract_x
_atom_site_fract_y
_atom_site_fract_z
_atom_site_U_iso_or_equiv
_atom_site_adp_type
_atom_site_occupancy
_atom_site_site_symmetry_order
_atom_site_calc_flag
_atom_site_refinement_flags_posn
_atom_site_refinement_flags_adp
C1 C -0.0518(4) 0.59839(10) 0.7533(4) 0.0398(8) Uani 1 1 d . .
H1 H -0.0579 0.5780 0.6830 0.048 Uiso 1 1 calc R U
C2 C -0.0461(4) 0.63551(11) 0.6958(5) 0.0450(9) Uani 1 1 d . .
H2 H -0.0466 0.6399 0.5893 0.054 Uiso 1 1 calc R U
C3 C -0.0399(4) 0.66557(10) 0.7995(5) 0.0463(10) Uani 1 1 d . .
C4 C 0.0002(7) 0.71104(13) 0.6048(6) 0.0808(15) Uani 1 1 d . .
H4A H 0.0980 0.6981 0.5933 0.121 Uiso 1 1 calc R U
H4B H 0.0139 0.7381 0.5934 0.121 Uiso 1 1 calc R U
H4C H -0.0869 0.7022 0.5252 0.121 Uiso 1 1 calc R U
C5 C -0.0401(5) 0.65865(10) 0.9552(5) 0.0549(11) Uani 1 1 d . .
H5 H -0.0386 0.6791 1.0244 0.066 Uiso 1 1 calc R U
C6 C -0.0427(5) 0.62196(10) 1.0111(5) 0.0456(9) Uani 1 1 d . .
H6 H -0.0402 0.6178 1.1181 0.055 Uiso 1 1 calc R U
C7 C -0.0489(4) 0.59083(9) 0.9091(4) 0.0333(8) Uani 1 1 d . .
C8 C 0.1304(4) 0.53596(9) 1.0247(4) 0.0340(8) Uani 1 1 d . .
H8 H 0.2045 0.5520 0.9776 0.041 Uiso 1 1 calc R U
C9 C -0.0443(4) 0.54996(9) 0.9677(4) 0.0327(7) Uani 1 1 d . .
H9 H -0.0956 0.5335 0.8810 0.039 Uiso 1 1 calc R U
C10 C -0.1306(4) 0.54457(9) 1.1062(4) 0.0315(7) Uani 1 1 d . .
C11 C -0.3002(5) 0.54619(10) 1.0885(4) 0.0405(9) Uani 1 1 d . .
C12 C -0.0335(4) 0.54120(9) 1.2492(4) 0.0362(8) Uani 1 1 d . .
C13 C 0.1586(4) 0.49442(9) 0.9877(4) 0.0344(8) Uani 1 1 d . .
C14 C 0.3908(4) 0.45185(11) 0.9557(4) 0.0362(8) Uani 1 1 d . .
C15 C 0.1999(7) 0.37157(13) 1.2465(6) 0.0723(13) Uani 1 1 d . .
H15 H 0.2403 0.3960 1.2721 0.087 Uiso 1 1 calc R U
C16 C 0.0699(7) 0.35917(14) 1.3056(6) 0.0819(15) Uani 1 1 d . .
H16 H 0.0227 0.3752 1.3704 0.098 Uiso 1 1 calc R U
C17 C 0.0070(7) 0.32334(14) 1.2712(6) 0.0749(13) Uani 1 1 d . .
H17 H -0.0819 0.3149 1.3119 0.090 Uiso 1 1 calc R U
C18 C 0.0786(7) 0.30035(13) 1.1754(6) 0.0755(14) Uani 1 1 d . .
H18 H 0.0378 0.2759 1.1509 0.091 Uiso 1 1 calc R U
C19 C 0.2100(6) 0.31266(11) 1.1146(5) 0.0643(12) Uani 1 1 d . .
H19 H 0.2565 0.2966 1.0494 0.077 Uiso 1 1 calc R U
C20 C 0.2735(5) 0.34876(11) 1.1494(5) 0.0534(11) Uani 1 1 d . .
C21 C 0.4190(5) 0.36252(12) 1.0814(5) 0.0583(11) Uani 1 1 d . .
H21A H 0.4855 0.3406 1.0671 0.070 Uiso 1 1 calc R U
H21B H 0.4832 0.3794 1.1572 0.070 Uiso 1 1 calc R U
C22 C 0.3746(5) 0.38367(10) 0.9234(5) 0.0481(10) Uani 1 1 d . .
H22 H 0.4752 0.3884 0.8844 0.058 Uiso 1 1 calc R U
C23 C 0.2667(5) 0.36061(11) 0.8003(5) 0.0496(10) Uani 1 1 d . .
C24 C 0.2517(9) 0.30111(17) 0.6664(8) 0.120(3) Uani 1 1 d . .
H24A H 0.1368 0.3022 0.6677 0.144 Uiso 1 1 calc R U
H24B H 0.2686 0.3075 0.5611 0.144 Uiso 1 1 calc R U
C25 C 0.3122(11) 0.2639(2) 0.7085(13) 0.206(5) Uani 1 1 d . .
H25A H 0.4209 0.2657 0.7658 0.308 Uiso 1 1 calc R U
H25B H 0.3112 0.2490 0.6147 0.308 Uiso 1 1 calc R U
H25C H 0.2455 0.2517 0.7734 0.308 Uiso 1 1 calc R U
C26 C 0.7878(4) 0.38354(11) 0.8227(4) 0.0447(9) Uani 1 1 d . .
H26 H 0.8076 0.4018 0.9025 0.054 Uiso 1 1 calc R U
C27 C 0.7880(5) 0.34571(12) 0.8616(5) 0.0579(11) Uani 1 1 d . .
H27 H 0.8086 0.3385 0.9672 0.070 Uiso 1 1 calc R U
C28 C 0.7583(5) 0.31836(11) 0.7471(5) 0.0550(11) Uani 1 1 d . .
C29 C 0.7748(9) 0.25167(14) 0.6862(8) 0.121(2) Uani 1 1 d . .
H29A H 0.6769 0.2513 0.6093 0.181 Uiso 1 1 calc R U
H29B H 0.7893 0.2274 0.7387 0.181 Uiso 1 1 calc R U
H29C H 0.8648 0.2566 0.6347 0.181 Uiso 1 1 calc R U
C30 C 0.7272(6) 0.32911(12) 0.5929(5) 0.0638(12) Uani 1 1 d . .
H30 H 0.7068 0.3107 0.5138 0.077 Uiso 1 1 calc R U
C31 C 0.7261(5) 0.36741(10) 0.5546(5) 0.0532(11) Uani 1 1 d . .
H31 H 0.7026 0.3745 0.4489 0.064 Uiso 1 1 calc R U
C32 C 0.7584(4) 0.39539(9) 0.6666(4) 0.0355(8) Uani 1 1 d . .
C33 C 0.5918(4) 0.45376(10) 0.5660(4) 0.0337(7) Uani 1 1 d . .
H33 H 0.5120 0.4383 0.6078 0.040 Uiso 1 1 calc R U
C34 C 0.7637(4) 0.43764(9) 0.6245(4) 0.0329(7) Uani 1 1 d . .
H34 H 0.8147 0.4520 0.7181 0.039 Uiso 1 1 calc R U
C35 C 0.8546(4) 0.44511(9) 0.4927(4) 0.0348(8) Uani 1 1 d . .
C36 C 1.0259(4) 0.44612(9) 0.5149(4) 0.0381(8) Uani 1 1 d . .
C37 C 0.7637(4) 0.44945(9) 0.3480(4) 0.0336(7) Uani 1 1 d . .
C38 C 0.5728(4) 0.49556(9) 0.6066(4) 0.0325(8) Uani 1 1 d . .
C39 C 0.3529(4) 0.54115(10) 0.6382(4) 0.0355(8) Uani 1 1 d . .
C40 C 0.3683(5) 0.68447(14) 0.8905(5) 0.0627(12) Uani 1 1 d . .
H40 H 0.3180 0.6661 0.9428 0.075 Uiso 1 1 calc R U
C41 C 0.3332(7) 0.72260(19) 0.9067(7) 0.0943(19) Uani 1 1 d . .
H41 H 0.2603 0.7297 0.9708 0.113 Uiso 1 1 calc R U
C42 C 0.4034(9) 0.74978(18) 0.8309(10) 0.111(3) Uani 1 1 d . .
H42 H 0.3796 0.7755 0.8431 0.133 Uiso 1 1 calc R U
C43 C 0.5089(8) 0.73945(15) 0.7365(9) 0.102(2) Uani 1 1 d . .
H43 H 0.5557 0.7581 0.6823 0.122 Uiso 1 1 calc R U
C44 C 0.5477(5) 0.70129(12) 0.7201(6) 0.0701(13) Uani 1 1 d . .
H44 H 0.6216 0.6946 0.6566 0.084 Uiso 1 1 calc R U
C45 C 0.4772(4) 0.67337(10) 0.7973(5) 0.0452(9) Uani 1 1 d . .
C46 C 0.5190(5) 0.63186(10) 0.7814(5) 0.0495(10) Uani 1 1 d . .
H46A H 0.5273 0.6197 0.8837 0.059 Uiso 1 1 calc R U
H46B H 0.6241 0.6302 0.7506 0.059 Uiso 1 1 calc R U
C47 C 0.3971(4) 0.60976(10) 0.6619(4) 0.0406(9) Uani 1 1 d . .
H47 H 0.2939 0.6091 0.6995 0.049 Uiso 1 1 calc R U
C48 C 0.3703(5) 0.62872(11) 0.5028(5) 0.0509(10) Uani 1 1 d . .
C49 C 0.4896(8) 0.6413(2) 0.2791(6) 0.105(2) Uani 1 1 d . .
H49A H 0.4358 0.6239 0.1985 0.126 Uiso 1 1 calc R U
H49B H 0.4285 0.6649 0.2720 0.126 Uiso 1 1 calc R U
C50 C 0.6497(9) 0.6487(2) 0.2545(7) 0.120(2) Uani 1 1 d . .
H50A H 0.7020 0.6660 0.3341 0.180 Uiso 1 1 calc R U
H50B H 0.6457 0.6600 0.1523 0.180 Uiso 1 1 calc R U
H50C H 0.7092 0.6252 0.2607 0.180 Uiso 1 1 calc R U
N1 N -0.4390(4) 0.54766(10) 1.0733(4) 0.0602(9) Uani 1 1 d . .
N2 N -0.0737(4) 0.53922(9) 1.3924(3) 0.0489(8) Uani 1 1 d . .
H2A H -0.1737 0.5401 1.4019 0.059 Uiso 1 1 calc R U
H2B H 0.0003 0.5371 1.4749 0.059 Uiso 1 1 calc R U
N3 N 0.3158(3) 0.48676(7) 0.9772(3) 0.0352(7) Uani 1 1 d . .
H3 H 0.3782 0.5064 0.9850 0.042 Uiso 1 1 calc R U
N4 N 0.3004(4) 0.42068(8) 0.9410(4) 0.0451(8) Uani 1 1 d . .
H4 H 0.1986 0.4222 0.9418 0.054 Uiso 1 1 calc R U
N5 N 1.1639(4) 0.44817(10) 0.5282(4) 0.0610(9) Uani 1 1 d . .
N6 N 0.8103(4) 0.45251(9) 0.2075(3) 0.0491(7) Uani 1 1 d . .
H6A H 0.9113 0.4518 0.2020 0.059 Uiso 1 1 calc R U
H6B H 0.7392 0.4552 0.1231 0.059 Uiso 1 1 calc R U
N7 N 0.4183(3) 0.50524(7) 0.6174(3) 0.0330(6) Uani 1 1 d . .
H7 H 0.3514 0.4865 0.6104 0.040 Uiso 1 1 calc R U
N8 N 0.4540(4) 0.57056(8) 0.6532(4) 0.0456(8) Uani 1 1 d . .
H8A H 0.5555 0.5664 0.6580 0.055 Uiso 1 1 calc R U
O1 O -0.0358(4) 0.70322(7) 0.7564(4) 0.0654(8) Uani 1 1 d . .
O2 O 0.0528(3) 0.47045(7) 0.9730(3) 0.0525(7) Uani 1 1 d . .
O3 O 0.5360(3) 0.45235(7) 0.9516(3) 0.0490(6) Uani 1 1 d . .
O4 O 0.1362(4) 0.36964(9) 0.7342(4) 0.0749(9) Uani 1 1 d . .
O5 O 0.3373(4) 0.32767(9) 0.7798(4) 0.0784(10) Uani 1 1 d . .
O6 O 0.7650(5) 0.28089(9) 0.7987(4) 0.0840(10) Uani 1 1 d . .
O7 O 0.6855(3) 0.51800(7) 0.6252(3) 0.0515(7) Uani 1 1 d . .
O8 O 0.2083(3) 0.54348(7) 0.6416(3) 0.0522(7) Uani 1 1 d . .
O9 O 0.2516(4) 0.64603(10) 0.4470(4) 0.0856(10) Uani 1 1 d . .
O10 O 0.4968(4) 0.62427(10) 0.4343(4) 0.0770(9) Uani 1 1 d . .
S1 S 0.17480(10) 0.54165(3) 1.23956(11) 0.0447(2) Uani 1 1 d . .
S2 S 0.55432(10) 0.45111(3) 0.35032(10) 0.0415(2) Uani 1 1 d . .

loop_
_atom_site_aniso_label
_atom_site_aniso_U_11
_atom_site_aniso_U_22
_atom_site_aniso_U_33
_atom_site_aniso_U_23
_atom_site_aniso_U_13
_atom_site_aniso_U_12
C1 0.040(2) 0.0391(19) 0.041(2) -0.0051(17) 0.0078(17) 0.0074(16)
C2 0.043(2) 0.051(2) 0.043(2) 0.0113(18) 0.0137(17) 0.0073(17)
C3 0.044(2) 0.035(2) 0.062(3) 0.0043(19) 0.0157(19) 0.0018(17)
C4 0.110(4) 0.054(3) 0.078(4) 0.027(2) 0.015(3) 0.002(3)
C5 0.074(3) 0.037(2) 0.058(3) -0.0112(19) 0.025(2) -0.008(2)
C6 0.061(2) 0.037(2) 0.043(2) -0.0042(17) 0.0199(19) -0.0021(17)
C7 0.0263(17) 0.0342(18) 0.040(2) -0.0013(16) 0.0082(15) 0.0015(14)
C8 0.0276(17) 0.0313(17) 0.044(2) -0.0033(16) 0.0087(15) 0.0005(14)
C9 0.0283(17) 0.0301(17) 0.0396(19) -0.0051(15) 0.0062(15) 0.0016(14)
C10 0.0226(16) 0.0299(16) 0.042(2) 0.0016(16) 0.0057(15) -0.0028(14)
C11 0.039(2) 0.0327(19) 0.050(2) -0.0024(17) 0.0080(17) -0.0045(17)
C12 0.0354(19) 0.0300(17) 0.045(2) -0.0063(17) 0.0131(16) 0.0023(16)
C13 0.031(2) 0.0337(18) 0.0384(19) 0.0013(16) 0.0067(16) 0.0004(16)
C14 0.035(2) 0.0393(19) 0.0346(18) 0.0000(17) 0.0062(15) 0.0087(18)
C15 0.102(4) 0.045(2) 0.071(3) -0.012(2) 0.020(3) -0.004(3)
C16 0.108(4) 0.063(3) 0.081(4) -0.014(3) 0.035(3) -0.001(3)
C17 0.098(4) 0.064(3) 0.065(3) 0.009(3) 0.019(3) -0.001(3)
C18 0.112(4) 0.042(2) 0.070(3) 0.002(2) 0.009(3) -0.006(3)
C19 0.088(3) 0.038(2) 0.063(3) -0.001(2) 0.004(3) 0.006(2)
C20 0.063(3) 0.041(2) 0.049(2) 0.0008(19) -0.009(2) 0.008(2)
C21 0.055(3) 0.047(2) 0.063(3) -0.012(2) -0.012(2) 0.011(2)
C22 0.041(2) 0.0354(19) 0.068(3) -0.0029(19) 0.011(2) 0.0104(17)
C23 0.045(2) 0.049(2) 0.055(3) -0.002(2) 0.010(2) 0.006(2)
C24 0.136(6) 0.085(4) 0.118(5) -0.056(4) -0.032(4) 0.013(4)
C25 0.212(9) 0.095(5) 0.267(11) -0.112(7) -0.069(8) 0.018(6)
C26 0.049(2) 0.046(2) 0.040(2) 0.0017(17) 0.0097(18) 0.0121(18)
C27 0.072(3) 0.058(3) 0.045(2) 0.015(2) 0.014(2) 0.015(2)
C28 0.066(3) 0.044(2) 0.060(3) 0.011(2) 0.023(2) 0.003(2)
C29 0.199(7) 0.046(3) 0.128(5) 0.011(3) 0.060(5) 0.012(4)
C30 0.094(4) 0.042(2) 0.057(3) -0.008(2) 0.019(2) -0.012(2)
C31 0.079(3) 0.037(2) 0.042(2) 0.0044(18) 0.004(2) -0.007(2)
C32 0.0284(18) 0.0371(19) 0.041(2) 0.0015(16) 0.0053(16) 0.0033(15)
C33 0.0270(17) 0.0357(17) 0.0387(18) -0.0028(17) 0.0068(14) -0.0011(16)
C34 0.0256(17) 0.0328(17) 0.0376(18) -0.0048(15) -0.0019(15) 0.0009(14)
C35 0.0255(17) 0.0294(18) 0.048(2) -0.0018(16) 0.0022(15) 0.0001(14)
C36 0.034(2) 0.0265(18) 0.053(2) -0.0009(16) 0.0049(17) -0.0014(16)
C37 0.0337(18) 0.0239(16) 0.044(2) -0.0019(16) 0.0106(16) 0.0002(15)
C38 0.0290(19) 0.0349(18) 0.0337(18) -0.0039(15) 0.0057(15) 0.0045(16)
C39 0.0324(19) 0.0405(19) 0.0334(18) 0.0005(16) 0.0055(15) 0.0077(17)
C40 0.059(3) 0.073(3) 0.053(3) -0.015(2) 0.002(2) 0.013(2)
C41 0.079(4) 0.097(5) 0.101(4) -0.052(4) 0.000(3) 0.028(4)
C42 0.099(5) 0.061(4) 0.151(6) -0.048(4) -0.036(5) 0.016(4)
C43 0.093(4) 0.052(3) 0.148(6) 0.004(4) -0.010(4) -0.018(3)
C44 0.055(3) 0.056(3) 0.098(4) -0.007(3) 0.012(3) -0.006(2)
C45 0.038(2) 0.043(2) 0.050(2) -0.0117(18) -0.0024(18) -0.0004(18)
C46 0.046(2) 0.046(2) 0.054(2) -0.0028(19) 0.0011(19) 0.0085(19)
C47 0.0334(19) 0.0367(19) 0.052(2) -0.0048(17) 0.0085(17) 0.0068(16)
C48 0.050(3) 0.046(2) 0.053(2) -0.009(2) 0.001(2) 0.010(2)
C49 0.115(5) 0.146(6) 0.059(3) 0.030(3) 0.028(3) 0.030(4)
C50 0.132(6) 0.160(6) 0.070(4) 0.016(4) 0.025(4) -0.044(5)
N1 0.0315(19) 0.063(2) 0.087(3) 0.004(2) 0.0123(17) -0.0064(17)
N2 0.0419(17) 0.064(2) 0.0419(18) -0.0046(17) 0.0106(14) -0.0005(17)
N3 0.0287(15) 0.0324(15) 0.0461(17) 0.0018(13) 0.0106(13) 0.0048(12)
N4 0.0349(17) 0.0342(16) 0.068(2) -0.0054(15) 0.0146(16) 0.0079(14)
N5 0.0303(18) 0.056(2) 0.095(3) 0.000(2) 0.0081(17) -0.0042(17)
N6 0.0418(17) 0.0620(19) 0.0450(17) 0.0001(17) 0.0117(14) -0.0028(17)
N7 0.0281(15) 0.0298(14) 0.0422(16) -0.0036(13) 0.0088(13) -0.0014(12)
N8 0.0320(16) 0.0370(17) 0.068(2) -0.0044(15) 0.0097(15) 0.0058(14)
O1 0.081(2) 0.0353(15) 0.087(2) 0.0139(15) 0.0342(17) 0.0034(14)
O2 0.0336(14) 0.0351(13) 0.091(2) -0.0095(13) 0.0178(14) 0.0006(11)
O3 0.0319(14) 0.0483(14) 0.0689(17) -0.0049(14) 0.0145(12) 0.0095(13)
O4 0.063(2) 0.071(2) 0.082(2) -0.0054(17) -0.0105(18) 0.0105(16)
O5 0.070(2) 0.0589(18) 0.098(3) -0.0373(17) -0.0073(18) 0.0149(16)
O6 0.130(3) 0.0425(17) 0.086(2) 0.0199(17) 0.038(2) 0.0082(18)
O7 0.0312(14) 0.0378(13) 0.087(2) -0.0150(14) 0.0141(14) -0.0065(12)
O8 0.0318(14) 0.0525(15) 0.0733(18) -0.0106(14) 0.0118(12) 0.0067(13)
O9 0.080(2) 0.103(3) 0.072(2) 0.0197(19) 0.0090(17) 0.048(2)
O10 0.075(2) 0.104(2) 0.0570(19) 0.0211(18) 0.0249(16) 0.0299(19)
S1 0.0299(5) 0.0590(6) 0.0437(5) -0.0100(5) 0.0025(4) 0.0035(4)
S2 0.0296(5) 0.0523(5) 0.0405(5) -0.0071(5) 0.0005(4) 0.0020(4)

loop_
_atom_type_symbol
_atom_type_description
_atom_type_scat_dispersion_real
_atom_type_scat_dispersion_imag
_atom_type_scat_source
C C 0.0033 0.0016 'International Tables Vol C Tables 4.2.6.8 and 6.1.1.4'
H H 0.0000 0.0000 'International Tables Vol C Tables 4.2.6.8 and 6.1.1.4'
N N 0.0061 0.0033 'International Tables Vol C Tables 4.2.6.8 and 6.1.1.4'
O O 0.0106 0.0060 'International Tables Vol C Tables 4.2.6.8 and 6.1.1.4'
S S 0.1246 0.1234 'International Tables Vol C Tables 4.2.6.8 and 6.1.1.4'

loop_
_geom_angle_atom_site_label_1
_geom_angle_atom_site_label_2
_geom_angle_atom_site_label_3
_geom_angle
C7 C1 C2 122.3(3)
C7 C1 H1 118.8
C2 C1 H1 118.8
C3 C2 C1 118.7(3)
C3 C2 H2 120.6
C1 C2 H2 120.6
C5 C3 O1 116.2(3)
C5 C3 C2 119.8(3)
O1 C3 C2 123.9(3)
O1 C4 H4A 109.5
O1 C4 H4B 109.5
H4A C4 H4B 109.5
O1 C4 H4C 109.5
H4A C4 H4C 109.5
H4B C4 H4C 109.5
C3 C5 C6 121.0(3)
C3 C5 H5 119.5
C6 C5 H5 119.5
C5 C6 C7 120.7(3)
C5 C6 H6 119.7
C7 C6 H6 119.7
C1 C7 C6 117.5(3)
C1 C7 C9 120.4(3)
C6 C7 C9 122.1(3)
C13 C8 C9 114.4(3)
C13 C8 S1 107.8(2)
C9 C8 S1 107.2(2)
C13 C8 H8 109.1
C9 C8 H8 109.1
S1 C8 H8 109.1
C7 C9 C10 113.1(3)
C7 C9 C8 111.8(3)
C10 C9 C8 105.9(3)
C7 C9 H9 108.6
C10 C9 H9 108.6
C8 C9 H9 108.6
C12 C10 C11 122.3(3)
C12 C10 C9 115.5(3)
C11 C10 C9 121.9(3)
N1 C11 C10 179.6(5)
N2 C12 C10 129.1(3)
N2 C12 S1 117.5(3)
C10 C12 S1 113.4(2)
O2 C13 N3 123.9(3)
O2 C13 C8 123.0(3)
N3 C13 C8 113.0(3)
O3 C14 N4 124.5(3)
O3 C14 N3 117.7(3)
N4 C14 N3 117.8(3)
C16 C15 C20 121.5(4)
C16 C15 H15 119.3
C20 C15 H15 119.3
C15 C16 C17 121.0(5)
C15 C16 H16 119.5
C17 C16 H16 119.5
C18 C17 C16 118.2(5)
C18 C17 H17 120.9
C16 C17 H17 120.9
C17 C18 C19 121.2(5)
C17 C18 H18 119.4
C19 C18 H18 119.4
C18 C19 C20 120.6(4)
C18 C19 H19 119.7
C20 C19 H19 119.7
C15 C20 C19 117.5(4)
C15 C20 C21 121.9(4)
C19 C20 C21 120.6(4)
C20 C21 C22 114.1(3)
C20 C21 H21A 108.7
C22 C21 H21A 108.7
C20 C21 H21B 108.7
C22 C21 H21B 108.7
H21A C21 H21B 107.6
N4 C22 C23 109.6(3)
N4 C22 C21 112.1(3)
C23 C22 C21 112.8(3)
N4 C22 H22 107.4
C23 C22 H22 107.4
C21 C22 H22 107.4
O4 C23 O5 124.6(4)
O4 C23 C22 125.9(4)
O5 C23 C22 109.5(3)
C25 C24 O5 107.7(5)
C25 C24 H24A 110.2
O5 C24 H24A 110.2
C25 C24 H24B 110.2
O5 C24 H24B 110.2
H24A C24 H24B 108.5
C24 C25 H25A 109.5
C24 C25 H25B 109.5
H25A C25 H25B 109.5
C24 C25 H25C 109.5
H25A C25 H25C 109.5
H25B C25 H25C 109.5
C27 C26 C32 121.4(4)
C27 C26 H26 119.3
C32 C26 H26 119.3
C26 C27 C28 120.6(4)
C26 C27 H27 119.7
C28 C27 H27 119.7
C30 C28 C27 119.4(4)
C30 C28 O6 124.5(4)
C27 C28 O6 116.1(4)
O6 C29 H29A 109.5
O6 C29 H29B 109.5
H29A C29 H29B 109.5
O6 C29 H29C 109.5
H29A C29 H29C 109.5
H29B C29 H29C 109.5
C28 C30 C31 119.6(4)
C28 C30 H30 120.2
C31 C30 H30 120.2
C32 C31 C30 122.3(4)
C32 C31 H31 118.8
C30 C31 H31 118.8
C31 C32 C26 116.7(3)
C31 C32 C34 122.4(3)
C26 C32 C34 120.9(3)
C38 C33 C34 114.0(3)
C38 C33 S2 106.1(2)
C34 C33 S2 107.0(2)
C38 C33 H33 109.9
C34 C33 H33 109.9
S2 C33 H33 109.9
C35 C34 C32 112.9(3)
C35 C34 C33 105.3(3)
C32 C34 C33 111.4(3)
C35 C34 H34 109.1
C32 C34 H34 109.1
C33 C34 H34 109.1
C37 C35 C36 121.0(3)
C37 C35 C34 116.0(3)
C36 C35 C34 123.0(3)
N5 C36 C35 177.1(4)
N6 C37 C35 129.3(3)
N6 C37 S2 117.5(2)
C35 C37 S2 113.2(2)
O7 C38 N7 124.1(3)
O7 C38 C33 122.6(3)
N7 C38 C33 113.4(3)
O8 C39 N8 124.6(3)
O8 C39 N7 118.7(3)
N8 C39 N7 116.7(3)
C41 C40 C45 120.6(5)
C41 C40 H40 119.7
C45 C40 H40 119.7
C42 C41 C40 120.8(6)
C42 C41 H41 119.6
C40 C41 H41 119.6
C41 C42 C43 119.6(5)
C41 C42 H42 120.2
C43 C42 H42 120.2
C42 C43 C44 120.6(6)
C42 C43 H43 119.7
C44 C43 H43 119.7
C45 C44 C43 120.3(5)
C45 C44 H44 119.9
C43 C44 H44 119.9
C44 C45 C40 118.1(4)
C44 C45 C46 120.9(4)
C40 C45 C46 121.0(4)
C45 C46 C47 114.2(3)
C45 C46 H46A 108.7
C47 C46 H46A 108.7
C45 C46 H46B 108.7
C47 C46 H46B 108.7
H46A C46 H46B 107.6
N8 C47 C48 111.4(3)
N8 C47 C46 108.9(3)
C48 C47 C46 111.4(3)
N8 C47 H47 108.4
C48 C47 H47 108.4
C46 C47 H47 108.4
O9 C48 O10 124.4(4)
O9 C48 C47 124.7(4)
O10 C48 C47 110.9(3)
C50 C49 O10 109.1(5)
C50 C49 H49A 109.9
O10 C49 H49A 109.9
C50 C49 H49B 109.9
O10 C49 H49B 109.9
H49A C49 H49B 108.3
C49 C50 H50A 109.5
C49 C50 H50B 109.5
H50A C50 H50B 109.5
C49 C50 H50C 109.5
H50A C50 H50C 109.5
H50B C50 H50C 109.5
C12 N2 H2A 120.0
C12 N2 H2B 120.0
H2A N2 H2B 120.0
C13 N3 C14 130.0(3)
C13 N3 H3 115.0
C14 N3 H3 115.0
C14 N4 C22 119.5(3)
C14 N4 H4 120.2
C22 N4 H4 120.2
C37 N6 H6A 120.0
C37 N6 H6B 120.0
H6A N6 H6B 120.0
C38 N7 C39 129.5(3)
C38 N7 H7 115.3
C39 N7 H7 115.3
C39 N8 C47 121.5(3)
C39 N8 H8A 119.2
C47 N8 H8A 119.2
C3 O1 C4 117.0(3)
C23 O5 C24 118.0(4)
C28 O6 C29 117.8(4)
C48 O10 C49 117.4(4)
C12 S1 C8 91.34(15)
C37 S2 C33 91.34(15)

loop_
_geom_bond_atom_site_label_1
_geom_bond_atom_site_label_2
_geom_bond_distance
C1 C7 1.364(5)
C1 C2 1.394(5)
C1 H1 0.9300
C2 C3 1.374(5)
C2 H2 0.9300
C3 C5 1.363(5)
C3 O1 1.370(4)
C4 O1 1.420(5)
C4 H4A 0.9600
C4 H4B 0.9600
C4 H4C 0.9600
C5 C6 1.372(5)
C5 H5 0.9300
C6 C7 1.394(5)
C6 H6 0.9300
C7 C9 1.514(4)
C8 C13 1.515(4)
C8 C9 1.544(4)
C8 S1 1.833(3)
C8 H8 0.9800
C9 C10 1.517(4)
C9 H9 0.9800
C10 C12 1.355(5)
C10 C11 1.410(5)
C11 N1 1.152(4)
C12 N2 1.339(4)
C12 S1 1.770(3)
C13 O2 1.213(4)
C13 N3 1.368(4)
C14 O3 1.229(4)
C14 N4 1.322(5)
C14 N3 1.402(4)
C15 C16 1.359(7)
C15 C20 1.381(6)
C15 H15 0.9300
C16 C17 1.372(7)
C16 H16 0.9300
C17 C18 1.368(7)
C17 H17 0.9300
C18 C19 1.375(7)
C18 H18 0.9300
C19 C20 1.383(6)
C19 H19 0.9300
C20 C21 1.527(6)
C21 C22 1.536(6)
C21 H21A 0.9700
C21 H21B 0.9700
C22 N4 1.457(4)
C22 C23 1.501(6)
C22 H22 0.9800
C23 O4 1.186(5)
C23 O5 1.322(5)
C24 C25 1.421(10)
C24 O5 1.443(6)
C24 H24A 0.9700
C24 H24B 0.9700
C25 H25A 0.9600
C25 H25B 0.9600
C25 H25C 0.9600
C26 C27 1.365(5)
C26 C32 1.387(5)
C26 H26 0.9300
C27 C28 1.365(6)
C27 H27 0.9300
C28 C30 1.360(6)
C28 O6 1.382(5)
C29 O6 1.421(7)
C29 H29A 0.9600
C29 H29B 0.9600
C29 H29C 0.9600
C30 C31 1.379(6)
C30 H30 0.9300
C31 C32 1.367(5)
C31 H31 0.9300
C32 C34 1.524(5)
C33 C38 1.518(5)
C33 C34 1.550(4)
C33 S2 1.831(3)
C33 H33 0.9800
C34 C35 1.502(5)
C34 H34 0.9800
C35 C37 1.349(5)
C35 C36 1.421(5)
C36 N5 1.148(4)
C37 N6 1.343(4)
C37 S2 1.767(3)
C38 O7 1.219(4)
C38 N7 1.362(4)
C39 O8 1.225(4)
C39 N8 1.326(4)
C39 N7 1.396(4)
C40 C41 1.378(7)
C40 C45 1.379(6)
C40 H40 0.9300
C41 C42 1.349(9)
C41 H41 0.9300
C42 C43 1.357(10)
C42 H42 0.9300
C43 C44 1.387(7)
C43 H43 0.9300
C44 C45 1.375(6)
C44 H44 0.9300
C45 C46 1.505(5)
C46 C47 1.527(5)
C46 H46A 0.9700
C46 H46B 0.9700
C47 N8 1.458(4)
C47 C48 1.503(6)
C47 H47 0.9800
C48 O9 1.192(4)
C48 O10 1.317(5)
C49 C50 1.424(8)
C49 O10 1.455(6)
C49 H49A 0.9700
C49 H49B 0.9700
C50 H50A 0.9600
C50 H50B 0.9600
C50 H50C 0.9600
N2 H2A 0.8600
N2 H2B 0.8600
N3 H3 0.8600
N4 H4 0.8600
N6 H6A 0.8600
N6 H6B 0.8600
N7 H7 0.8600
N8 H8A 0.8600

loop_
_geom_hbond_atom_site_label_D
_geom_hbond_atom_site_label_H
_geom_hbond_atom_site_label_A
_geom_hbond_distance_DH
_geom_hbond_distance_HA
_geom_hbond_distance_DA
_geom_hbond_angle_DHA
_geom_hbond_site_symmetry_A
N2 H2A O7 0.86 2.55 3.186(4) 131.0 1_456
N2 H2B O8 0.86 2.07 2.904(4) 164.2 1_556
N3 H3 N1 0.86 2.15 2.978(4) 162.4 1_655
N4 H4 O2 0.86 2.13 2.767(4) 130.5 .
N6 H6A O2 0.86 2.57 3.183(4) 129.4 1_654
N6 H6B O3 0.86 2.05 2.891(4) 165.3 1_554
N7 H7 N5 0.86 2.09 2.927(4) 163.0 1_455
N8 H8A O7 0.86 2.06 2.720(4) 132.7 .

loop_
_geom_torsion_atom_site_label_1
_geom_torsion_atom_site_label_2
_geom_torsion_atom_site_label_3
_geom_torsion_atom_site_label_4
_geom_torsion
C7 C1 C2 C3 -1.0(5)
C1 C2 C3 C5 -0.3(5)
C1 C2 C3 O1 -179.2(3)
O1 C3 C5 C6 -179.4(4)
C2 C3 C5 C6 1.6(6)
C3 C5 C6 C7 -1.5(6)
C2 C1 C7 C6 1.1(5)
C2 C1 C7 C9 -176.0(3)
C5 C6 C7 C1 0.2(5)
C5 C6 C7 C9 177.2(3)
C1 C7 C9 C10 -148.1(3)
C6 C7 C9 C10 34.9(4)
C1 C7 C9 C8 92.4(4)
C6 C7 C9 C8 -84.5(4)
C13 C8 C9 C7 -143.2(3)
S1 C8 C9 C7 97.3(3)
C13 C8 C9 C10 93.2(3)
S1 C8 C9 C10 -26.3(3)
C7 C9 C10 C12 -103.3(3)
C8 C9 C10 C12 19.5(4)
C7 C9 C10 C11 71.6(4)
C8 C9 C10 C11 -165.6(3)
C11 C10 C12 N2 -0.6(6)
C9 C10 C12 N2 174.2(3)
C11 C10 C12 S1 -177.7(3)
C9 C10 C12 S1 -2.8(4)
C9 C8 C13 O2 -27.3(5)
S1 C8 C13 O2 91.9(4)
C9 C8 C13 N3 154.4(3)
S1 C8 C13 N3 -86.4(3)
C20 C15 C16 C17 0.2(8)
C15 C16 C17 C18 -0.1(8)
C16 C17 C18 C19 -0.1(7)
C17 C18 C19 C20 0.2(7)
C16 C15 C20 C19 -0.1(7)
C16 C15 C20 C21 179.6(4)
C18 C19 C20 C15 -0.1(6)
C18 C19 C20 C21 -179.8(4)
C15 C20 C21 C22 -88.5(5)
C19 C20 C21 C22 91.2(4)
C20 C21 C22 N4 69.1(4)
C20 C21 C22 C23 -55.1(4)
N4 C22 C23 O4 -4.7(6)
C21 C22 C23 O4 120.9(5)
N4 C22 C23 O5 177.4(3)
C21 C22 C23 O5 -57.0(4)
C32 C26 C27 C28 -0.4(6)
C26 C27 C28 C30 -0.4(7)
C26 C27 C28 O6 178.6(4)
C27 C28 C30 C31 0.0(7)
O6 C28 C30 C31 -178.9(4)
C28 C30 C31 C32 1.3(7)
C30 C31 C32 C26 -2.0(6)
C30 C31 C32 C34 177.6(4)
C27 C26 C32 C31 1.6(5)
C27 C26 C32 C34 -178.1(3)
C31 C32 C34 C35 -44.5(4)
C26 C32 C34 C35 135.1(3)
C31 C32 C34 C33 73.7(4)
C26 C32 C34 C33 -106.7(4)
C38 C33 C34 C35 -89.3(3)
S2 C33 C34 C35 27.6(3)
C38 C33 C34 C32 148.0(3)
S2 C33 C34 C32 -95.1(3)
C32 C34 C35 C37 98.5(3)
C33 C34 C35 C37 -23.2(4)
C32 C34 C35 C36 -78.9(4)
C33 C34 C35 C36 159.3(3)
C36 C35 C37 N6 4.9(5)
C34 C35 C37 N6 -172.6(3)
C36 C35 C37 S2 -175.2(2)
C34 C35 C37 S2 7.3(4)
C34 C33 C38 O7 27.1(4)
S2 C33 C38 O7 -90.3(3)
C34 C33 C38 N7 -153.9(3)
S2 C33 C38 N7 88.7(3)
C45 C40 C41 C42 0.6(8)
C40 C41 C42 C43 0.5(9)
C41 C42 C43 C44 -1.4(10)
C42 C43 C44 C45 1.2(9)
C43 C44 C45 C40 -0.1(7)
C43 C44 C45 C46 -179.6(4)
C41 C40 C45 C44 -0.8(6)
C41 C40 C45 C46 178.7(4)
C44 C45 C46 C47 -98.7(5)
C40 C45 C46 C47 81.8(5)
C45 C46 C47 N8 177.9(3)
C45 C46 C47 C48 54.7(4)
N8 C47 C48 O9 131.6(4)
C46 C47 C48 O9 -106.7(5)
N8 C47 C48 O10 -49.6(4)
C46 C47 C48 O10 72.1(4)
O2 C13 N3 C14 -3.0(5)
C8 C13 N3 C14 175.2(3)
O3 C14 N3 C13 -179.3(3)
N4 C14 N3 C13 0.8(5)
O3 C14 N4 C22 2.0(5)
N3 C14 N4 C22 -178.1(3)
C23 C22 N4 C14 -138.1(3)
C21 C22 N4 C14 95.9(4)
O7 C38 N7 C39 5.4(5)
C33 C38 N7 C39 -173.6(3)
O8 C39 N7 C38 178.6(3)
N8 C39 N7 C38 -1.6(5)
O8 C39 N8 C47 -5.5(5)
N7 C39 N8 C47 174.6(3)
C48 C47 N8 C39 -95.3(4)
C46 C47 N8 C39 141.5(3)
C5 C3 O1 C4 166.5(4)
C2 C3 O1 C4 -14.6(6)
O4 C23 O5 C24 1.5(7)
C22 C23 O5 C24 179.5(5)
C25 C24 O5 C23 -156.3(7)
C30 C28 O6 C29 14.2(7)
C27 C28 O6 C29 -164.8(5)
O9 C48 O10 C49 -0.9(7)
C47 C48 O10 C49 -179.7(4)
C50 C49 O10 C48 154.5(5)
N2 C12 S1 C8 170.7(3)
C10 C12 S1 C8 -11.9(3)
C13 C8 S1 C12 -101.4(2)
C9 C8 S1 C12 22.2(2)
N6 C37 S2 C33 -171.0(3)
C35 C37 S2 C33 9.1(3)
C38 C33 S2 C37 100.5(2)
C34 C33 S2 C37 -21.5(2)
